data_7214814
loop_
_publ_author_name
'Kole, Goutam Kumar'
'Tan, Geok Kheng'
'Vittal, Jagadese J.'

_publ_section_title
;
 Solid state photodimerization of trans-2-(4-pyridyl)-4-vinylbenzoic acid
 via salt formation and isomerisation of cyclobutane compounds in solution
;
_journal_issue 21
_journal_name_full CrystEngComm
_journal_page_first 7438
_journal_paper_doi 10.1039/c2ce26086g
_journal_volume 14
_journal_year 2012
_chemical_formula_sum 'C15 H16 Cl N O7'
_chemical_formula_weight 357.74
_chemical_name_systematic
;
?
;
_space_group_IT_number 2
_symmetry_cell_setting triclinic
_symmetry_space_group_name_Hall '-P 1'
_symmetry_space_group_name_H-M 'P -1'
_atom_sites_solution_hydrogens geom
_atom_sites_solution_primary direct
_atom_sites_solution_secondary difmap
_audit_creation_method SHELXL-97
_cell_angle_alpha 93.248(2)
_cell_angle_beta 101.615(2)
_cell_angle_gamma 107.129(2)
_cell_formula_units_Z 2
_cell_length_a 8.6037(11)
_cell_length_b 9.5432(12)
_cell_length_c 10.2702(13)
_cell_measurement_reflns_used 3468
_cell_measurement_temperature 223(2)
_cell_measurement_theta_max 26.08
_cell_measurement_theta_min 2.54
_cell_volume 783.27(17)
_computing_structure_refinement 'SHELXL-97 (Sheldrick, 1997)'
_computing_structure_solution 'SHELXS-97 (Sheldrick, 1990)'
_diffrn_ambient_temperature 223(2)
_diffrn_measured_fraction_theta_full 0.997
_diffrn_measured_fraction_theta_max 0.997
_diffrn_measurement_device_type 'CCD area detector'
_diffrn_measurement_method 'phi and omega scans'
_diffrn_radiation_monochromator graphite
_diffrn_radiation_source 'fine-focus sealed tube'
_diffrn_radiation_type MoK\a
_diffrn_radiation_wavelength 0.71073
_diffrn_reflns_av_R_equivalents 0.0357
_diffrn_reflns_av_sigmaI/netI 0.0360
_diffrn_reflns_limit_h_max 11
_diffrn_reflns_limit_h_min -11
_diffrn_reflns_limit_k_max 12
_diffrn_reflns_limit_k_min -12
_diffrn_reflns_limit_l_max 13
_diffrn_reflns_limit_l_min -13
_diffrn_reflns_number 10107
_diffrn_reflns_theta_full 27.50
_diffrn_reflns_theta_max 27.50
_diffrn_reflns_theta_min 2.04
_exptl_absorpt_coefficient_mu 0.283
_exptl_absorpt_correction_T_max 0.9100
_exptl_absorpt_correction_T_min 0.8715
_exptl_absorpt_correction_type multi-scan
_exptl_absorpt_process_details 'SADABS (Sheldrick 2001)'
_exptl_crystal_colour colorless
_exptl_crystal_density_diffrn 1.517
_exptl_crystal_density_meas ?
_exptl_crystal_density_method 'not measured'
_exptl_crystal_description block
_exptl_crystal_F_000 372
_exptl_crystal_size_max 0.50
_exptl_crystal_size_mid 0.34
_exptl_crystal_size_min 0.34
_refine_diff_density_max 0.764
_refine_diff_density_min -0.729
_refine_diff_density_rms 0.087
_refine_ls_extinction_method none
_refine_ls_goodness_of_fit_ref 1.221
_refine_ls_hydrogen_treatment mixed
_refine_ls_matrix_type full
_refine_ls_number_parameters 347
_refine_ls_number_reflns 3589
_refine_ls_number_restraints 496
_refine_ls_restrained_S_all 1.279
_refine_ls_R_factor_all 0.0893
_refine_ls_R_factor_gt 0.0784
_refine_ls_shift/su_max 0.000
_refine_ls_shift/su_mean 0.000
_refine_ls_structure_factor_coef Fsqd
_refine_ls_weighting_details 'calc w=1/[\s^2^(Fo^2^)+(0.1051P)^2^+0.5929P] where P=(Fo^2^+2Fc^2^)/3'
_refine_ls_weighting_scheme calc
_refine_ls_wR_factor_gt 0.2203
_refine_ls_wR_factor_ref 0.2274
_reflns_number_gt 3008
_reflns_number_total 3589
_reflns_threshold_expression >2sigma(I)
_cod_data_source_file c2ce26086g.txt
_cod_data_source_block a449jj
_cod_depositor_comments
;
The following automatic conversions were performed:

'_exptl_crystal_density_meas' value 'not measured' was changed to '?'
- the value is perceived as not measured.

Automatic conversion script
Id: cif_fix_values 3008 2015-01-20 13:52:24Z robertas 
;
_cod_original_sg_symbol_H-M P-1
_cod_database_code 7214814

loop_
_symmetry_equiv_pos_as_xyz
'x, y, z'
'-x, -y, -z'

loop_
_atom_site_label
_atom_site_type_symbol
_atom_site_fract_x
_atom_site_fract_y
_atom_site_fract_z
_atom_site_U_iso_or_equiv
_atom_site_adp_type
_atom_site_occupancy
_atom_site_symmetry_multiplicity
_atom_site_calc_flag
_atom_site_refinement_flags
_atom_site_disorder_assembly
_atom_site_disorder_group
C2 C 0.1495(12) 0.8323(7) 0.7012(5) 0.0403(14) Uani 0.712(10) 1 d PGDU A 1
C3 C 0.1291(10) 0.8431(6) 0.5648(6) 0.0434(14) Uani 0.712(10) 1 d PGU A 1
H3 H 0.0951 0.9207 0.5291 0.052 Uiso 0.712(10) 1 calc PR A 1
C4 C 0.1589(7) 0.7391(6) 0.4811(4) 0.0426(13) Uani 0.712(10) 1 d PGU A 1
H4 H 0.1451 0.7464 0.3889 0.051 Uiso 0.712(10) 1 calc PR A 1
C5 C 0.2092(5) 0.6243(4) 0.5338(5) 0.0359(11) Uani 0.712(10) 1 d PGU A 1
C6 C 0.2297(6) 0.6136(4) 0.6702(5) 0.0421(12) Uani 0.712(10) 1 d PGU A 1
H6 H 0.2637 0.5359 0.7059 0.051 Uiso 0.712(10) 1 calc PR A 1
C7 C 0.1998(10) 0.7175(7) 0.7539(4) 0.0449(15) Uani 0.712(10) 1 d PGDU A 1
H7 H 0.2136 0.7102 0.8462 0.054 Uiso 0.712(10) 1 calc PR A 1
C2A C 0.149(4) 0.822(2) 0.7168(18) 0.043(2) Uani 0.288(10) 1 d PDU A 2
C3A C 0.145(3) 0.812(2) 0.5777(19) 0.043(2) Uani 0.288(10) 1 d PU A 2
H3A H 0.1144 0.8830 0.5277 0.051 Uiso 0.288(10) 1 calc PR A 2
C4A C 0.1833(19) 0.7021(18) 0.5147(15) 0.039(2) Uani 0.288(10) 1 d PU A 2
H4A H 0.1834 0.7010 0.4231 0.047 Uiso 0.288(10) 1 calc PR A 2
C5A C 0.2225(16) 0.5910(16) 0.5838(17) 0.038(2) Uani 0.288(10) 1 d PU A 2
C6A C 0.231(2) 0.5997(17) 0.7243(16) 0.046(2) Uani 0.288(10) 1 d PU A 2
H6A H 0.2640 0.5297 0.7743 0.055 Uiso 0.288(10) 1 calc PR A 2
C7A C 0.191(3) 0.707(2) 0.7844(19) 0.046(2) Uani 0.288(10) 1 d PDU A 2
H7A H 0.1897 0.7070 0.8758 0.056 Uiso 0.288(10) 1 calc PR A 2
C10 C 0.3271(13) 0.2259(10) 0.1384(10) 0.0522(18) Uani 0.712(10) 1 d PU A 1
H10 H 0.3138 0.2419 0.0480 0.063 Uiso 0.712(10) 1 calc PR A 1
C11 C 0.3028(13) 0.3223(10) 0.2329(7) 0.0471(14) Uani 0.712(10) 1 d PDU A 1
H11 H 0.2780 0.4071 0.2052 0.056 Uiso 0.712(10) 1 calc PR A 1
C12 C 0.3133(10) 0.2994(7) 0.3679(5) 0.0364(14) Uani 0.712(10) 1 d PDU A 1
C13 C 0.3551(12) 0.1721(9) 0.4017(9) 0.0505(17) Uani 0.712(10) 1 d PDU A 1
H13 H 0.3633 0.1492 0.4901 0.061 Uiso 0.712(10) 1 calc PR A 1
C14 C 0.3837(11) 0.0816(9) 0.3085(9) 0.0543(17) Uani 0.712(10) 1 d PU A 1
H14 H 0.4134 -0.0017 0.3342 0.065 Uiso 0.712(10) 1 calc PR A 1
N1 N 0.3705(10) 0.1086(9) 0.1808(6) 0.0473(16) Uani 0.712(10) 1 d PU A 1
H1 H 0.3905 0.0489 0.1237 0.057 Uiso 0.712(10) 1 calc PR A 1
C10A C 0.348(3) 0.195(3) 0.153(3) 0.051(3) Uani 0.288(10) 1 d PU A 2
H10A H 0.3611 0.1901 0.0643 0.061 Uiso 0.288(10) 1 calc PR A 2
C11A C 0.300(4) 0.307(3) 0.1960(18) 0.051(3) Uani 0.288(10) 1 d PDU A 2
H11A H 0.2675 0.3710 0.1381 0.061 Uiso 0.288(10) 1 calc PR A 2
C12A C 0.303(3) 0.3231(19) 0.3333(17) 0.041(3) Uani 0.288(10) 1 d PDU A 2
C13A C 0.337(3) 0.210(2) 0.404(2) 0.047(3) Uani 0.288(10) 1 d PDU A 2
H13A H 0.3356 0.2155 0.4959 0.056 Uiso 0.288(10) 1 calc PR A 2
C14A C 0.371(3) 0.097(3) 0.351(2) 0.050(3) Uani 0.288(10) 1 d PU A 2
H14A H 0.3898 0.0223 0.4019 0.060 Uiso 0.288(10) 1 calc PR A 2
N1A N 0.377(3) 0.092(2) 0.223(2) 0.049(3) Uani 0.288(10) 1 d PU A 2
H1A H 0.4006 0.0195 0.1850 0.059 Uiso 0.288(10) 1 calc PR A 2
C8 C 0.2392(6) 0.5149(6) 0.4390(5) 0.0393(13) Uani 0.712(10) 1 d P A 1
H8 H 0.2240 0.5325 0.3489 0.047 Uiso 0.712(10) 1 calc PR A 1
C9 C 0.2847(6) 0.3958(6) 0.4664(5) 0.0395(13) Uani 0.712(10) 1 d PD A 1
H9 H 0.2987 0.3738 0.5552 0.047 Uiso 0.712(10) 1 calc PR A 1
C8A C 0.2616(15) 0.4680(14) 0.5241(14) 0.045(3) Uani 0.288(10) 1 d P A 2
H8A H 0.2886 0.4012 0.5816 0.054 Uiso 0.288(10) 1 calc PR A 2
C9A C 0.2632(16) 0.4406(14) 0.3981(16) 0.044(3) Uani 0.288(10) 1 d PD A 2
H9A H 0.2341 0.5078 0.3421 0.052 Uiso 0.288(10) 1 calc PR A 2
O3 O 0.4887(4) 0.8688(2) 0.0911(2) 0.0583(7) Uani 1 1 d D B 1
O4 O 0.3102(5) 0.6348(4) 0.0918(4) 0.136(3) Uani 0.902(5) 1 d PDU B 1
O5 O 0.5941(5) 0.6804(4) 0.1589(4) 0.1064(18) Uani 0.902(5) 1 d PDU B 1
O6 O 0.4559(5) 0.7783(4) 0.2917(3) 0.0940(15) Uani 0.902(5) 1 d PDU B 1
O4A O 0.3123(5) 0.7155(7) 0.2023(5) 0.1064(18) Uani 0.098(5) 1 d PDU B 2
O5A O 0.4510(7) 0.6180(6) 0.0689(5) 0.0940(15) Uani 0.098(5) 1 d PDU B 2
O6A O 0.5973(6) 0.7624(7) 0.2692(5) 0.136(3) Uani 0.098(5) 1 d PDU B 2
Cl1 Cl 0.46231(11) 0.74046(9) 0.15800(8) 0.0455(3) Uani 1 1 d D . .
O1 O 0.0650(4) 1.0383(3) 0.7250(3) 0.0658(8) Uani 1 1 d . A .
H1O H 0.0517 1.0993 0.7792 0.099 Uiso 1 1 calc R . .
O2 O 0.1245(4) 0.9378(3) 0.9109(3) 0.0635(8) Uani 1 1 d . A .
C1 C 0.1134(4) 0.9368(4) 0.7900(3) 0.0467(8) Uani 1 1 d D . .
C1S C 0.9569(11) 0.6469(9) 0.0998(10) 0.137(3) Uani 1 1 d . . .
H1S1 H 0.9233 0.6108 0.1795 0.206 Uiso 1 1 calc R . .
H1S2 H 1.0367 0.6013 0.0775 0.206 Uiso 1 1 calc R . .
H1S3 H 0.8596 0.6223 0.0258 0.206 Uiso 1 1 calc R . .
O1S O 1.0278(5) 0.7943(4) 0.1227(4) 0.0863(11) Uani 1 1 d D . .
H1S H 1.074(5) 0.861(4) 0.077(4) 0.050 Uiso 1 1 d D . .

loop_
_atom_site_aniso_label
_atom_site_aniso_U_11
_atom_site_aniso_U_22
_atom_site_aniso_U_33
_atom_site_aniso_U_23
_atom_site_aniso_U_13
_atom_site_aniso_U_12
C2 0.038(2) 0.042(2) 0.036(3) -0.004(2) 0.009(2) 0.006(2)
C3 0.053(3) 0.042(3) 0.038(2) 0.004(2) 0.012(2) 0.019(2)
C4 0.053(3) 0.048(3) 0.031(2) 0.0093(19) 0.009(2) 0.021(2)
C5 0.039(2) 0.038(3) 0.029(3) 0.007(2) 0.0060(19) 0.0096(19)
C6 0.051(2) 0.042(2) 0.032(3) 0.011(2) 0.008(3) 0.0138(18)
C7 0.050(3) 0.052(3) 0.030(3) 0.004(2) 0.009(2) 0.011(2)
C2A 0.044(4) 0.045(4) 0.035(4) -0.002(4) 0.009(4) 0.010(4)
C3A 0.051(4) 0.040(4) 0.040(4) 0.005(4) 0.009(4) 0.020(4)
C4A 0.050(4) 0.042(5) 0.029(4) 0.007(4) 0.005(4) 0.023(4)
C5A 0.044(4) 0.038(4) 0.035(5) 0.008(4) 0.007(4) 0.019(3)
C6A 0.054(4) 0.049(4) 0.035(5) 0.007(4) 0.006(5) 0.019(4)
C7A 0.049(4) 0.048(4) 0.042(4) 0.000(4) 0.005(4) 0.019(4)
C10 0.065(3) 0.054(4) 0.045(3) 0.004(3) 0.018(2) 0.025(3)
C11 0.062(3) 0.042(3) 0.038(3) -0.001(3) 0.016(3) 0.017(2)
C12 0.036(2) 0.036(3) 0.033(3) 0.001(2) 0.005(2) 0.0072(19)
C13 0.063(3) 0.046(4) 0.042(3) -0.001(3) 0.004(2) 0.023(3)
C14 0.066(3) 0.053(3) 0.046(4) -0.003(3) 0.008(3) 0.027(2)
N1 0.055(2) 0.049(3) 0.042(3) -0.009(3) 0.015(3) 0.022(2)
C10A 0.062(5) 0.050(5) 0.044(4) 0.000(4) 0.020(4) 0.019(4)
C11A 0.063(5) 0.048(5) 0.042(5) 0.002(5) 0.018(5) 0.015(4)
C12A 0.048(5) 0.041(5) 0.035(5) -0.003(4) 0.014(5) 0.011(4)
C13A 0.057(5) 0.046(6) 0.037(4) -0.009(4) 0.009(4) 0.018(5)
C14A 0.064(5) 0.050(5) 0.041(5) -0.004(5) 0.011(5) 0.027(4)
N1A 0.059(4) 0.048(4) 0.044(5) -0.005(5) 0.017(5) 0.022(4)
C8 0.043(2) 0.044(3) 0.029(2) 0.004(2) 0.0103(18) 0.010(2)
C9 0.045(3) 0.042(3) 0.029(2) 0.002(2) 0.0060(19) 0.013(2)
C8A 0.046(7) 0.045(7) 0.049(8) 0.004(6) 0.011(5) 0.021(5)
C9A 0.052(7) 0.035(6) 0.047(8) -0.003(6) 0.014(6) 0.018(5)
O3 0.094(2) 0.0446(14) 0.0535(15) 0.0176(12) 0.0375(14) 0.0314(14)
O4 0.135(4) 0.068(3) 0.134(4) 0.041(3) -0.062(3) -0.020(3)
O5 0.139(4) 0.105(3) 0.134(4) 0.061(3) 0.075(3) 0.089(3)
O6 0.154(4) 0.097(3) 0.0467(19) 0.0233(19) 0.038(2) 0.050(3)
O4A 0.139(4) 0.105(3) 0.134(4) 0.061(3) 0.075(3) 0.089(3)
O5A 0.154(4) 0.097(3) 0.0467(19) 0.0233(19) 0.038(2) 0.050(3)
O6A 0.135(4) 0.068(3) 0.134(4) 0.041(3) -0.062(3) -0.020(3)
Cl1 0.0628(6) 0.0403(5) 0.0356(4) 0.0115(3) 0.0110(3) 0.0184(4)
O1 0.088(2) 0.0636(18) 0.0501(16) -0.0056(13) 0.0072(15) 0.0387(16)
O2 0.081(2) 0.0691(18) 0.0436(14) -0.0022(13) 0.0213(13) 0.0253(15)
C1 0.0417(17) 0.0517(19) 0.0421(18) -0.0051(14) 0.0085(14) 0.0105(15)
C1S 0.132(7) 0.115(6) 0.164(8) 0.035(6) 0.027(6) 0.039(5)
O1S 0.118(3) 0.066(2) 0.091(3) 0.0218(19) 0.040(2) 0.041(2)

loop_
_atom_type_symbol
_atom_type_description
_atom_type_scat_dispersion_real
_atom_type_scat_dispersion_imag
_atom_type_scat_source
C C 0.0033 0.0016 'International Tables Vol C Tables 4.2.6.8 and 6.1.1.4'
H H 0.0000 0.0000 'International Tables Vol C Tables 4.2.6.8 and 6.1.1.4'
N N 0.0061 0.0033 'International Tables Vol C Tables 4.2.6.8 and 6.1.1.4'
O O 0.0106 0.0060 'International Tables Vol C Tables 4.2.6.8 and 6.1.1.4'
Cl Cl 0.1484 0.1585 'International Tables Vol C Tables 4.2.6.8 and 6.1.1.4'

loop_
_geom_angle_atom_site_label_1
_geom_angle_atom_site_label_2
_geom_angle_atom_site_label_3
_geom_angle
C3 C2 C7 120.0
C3 C2 C1 121.0(4)
C7 C2 C1 119.0(4)
C2 C3 C4 120.0
C5 C4 C3 120.0
C4 C5 C6 120.0
C4 C5 C8 117.8(4)
C6 C5 C8 122.2(4)
C7 C6 C5 120.0
C6 C7 C2 120.0
C3A C2A C7A 115.6(11)
C3A C2A C1 124.8(14)
C7A C2A C1 119.6(14)
C4A C3A C2A 121.9(14)
C3A C4A C5A 120.9(13)
C4A C5A C6A 118.5(12)
C4A C5A C8A 124.6(14)
C6A C5A C8A 116.8(13)
C7A C6A C5A 119.8(13)
C6A C7A C2A 123.1(15)
N1 C10 C11 117.8(9)
C10 C11 C12 123.2(8)
C11 C12 C13 114.7(6)
C11 C12 C9 124.0(6)
C13 C12 C9 121.2(6)
C14 C13 C12 121.1(8)
N1 C14 C13 121.5(8)
C14 N1 C10 121.6(8)
N1A C10A C11A 126(3)
C10A C11A C12A 116(2)
C11A C12A C13A 115.7(17)
C11A C12A C9A 123.6(17)
C13A C12A C9A 120.6(16)
C14A C13A C12A 124.1(19)
C13A C14A N1A 118(2)
C10A N1A C14A 121(2)
C9 C8 C5 128.2(5)
C8 C9 C12 123.7(5)
C9A C8A C5A 126.5(14)
C8A C9A C12A 129.3(16)
O4 Cl1 O5A 56.43(15)
O4 Cl1 O6A 141.3(3)
O5A Cl1 O6A 109.8(2)
O4 Cl1 O5 109.43(19)
O5A Cl1 O5 56.30(15)
O6A Cl1 O5 56.24(15)
O4 Cl1 O4A 56.23(15)
O5A Cl1 O4A 109.8(2)
O6A Cl1 O4A 109.6(2)
O5 Cl1 O4A 140.9(3)
O4 Cl1 O6 109.24(19)
O5A Cl1 O6 141.2(3)
O6A Cl1 O6 56.22(15)
O5 Cl1 O6 109.16(18)
O4A Cl1 O6 56.15(15)
O4 Cl1 O3 109.51(17)
O5A Cl1 O3 109.4(3)
O6A Cl1 O3 109.2(3)
O5 Cl1 O3 110.04(17)
O4A Cl1 O3 109.1(3)
O6 Cl1 O3 109.44(16)
O2 C1 O1 121.0(3)
O2 C1 C2A 119.7(9)
O1 C1 C2A 119.3(8)
O2 C1 C2 127.1(4)
O1 C1 C2 112.0(4)
C2A C1 C2 7.5(10)

loop_
_geom_bond_atom_site_label_1
_geom_bond_atom_site_label_2
_geom_bond_distance
C2 C3 1.3900
C2 C7 1.3900
C2 C1 1.454(3)
C3 C4 1.3900
C4 C5 1.3900
C5 C6 1.3900
C5 C8 1.501(6)
C6 C7 1.3900
C2A C3A 1.418(19)
C2A C7A 1.428(5)
C2A C1 1.433(5)
C3A C4A 1.36(2)
C4A C5A 1.394(16)
C5A C6A 1.427(18)
C5A C8A 1.450(19)
C6A C7A 1.33(2)
C10 N1 1.349(9)
C10 C11 1.387(11)
C11 C12 1.405(5)
C12 C13 1.407(5)
C12 C9 1.434(4)
C13 C14 1.360(10)
C14 N1 1.340(9)
C10A N1A 1.30(3)
C10A C11A 1.33(3)
C11A C12A 1.405(6)
C12A C13A 1.406(6)
C12A C9A 1.430(5)
C13A C14A 1.32(2)
C14A N1A 1.33(2)
C8 C9 1.333(8)
C8A C9A 1.31(2)
O3 Cl1 1.421(2)
O4 Cl1 1.407(3)
O5 Cl1 1.412(3)
O6 Cl1 1.416(3)
O4A Cl1 1.413(4)
O5A Cl1 1.410(4)
O6A Cl1 1.412(4)
O1 C1 1.325(4)
O2 C1 1.226(4)
C1S O1S 1.344(9)

loop_
_geom_hbond_atom_site_label_D
_geom_hbond_atom_site_label_H
_geom_hbond_atom_site_label_A
_geom_hbond_distance_DH
_geom_hbond_distance_HA
_geom_hbond_distance_DA
_geom_hbond_angle_DHA
_geom_hbond_site_symmetry_A
N1 H1 O3 0.87 2.16 2.937(8) 147.7 1_545
N1A H1A Cl1 0.87 2.87 3.69(2) 157.7 1_545
O1 H1 O1S 0.83 1.76 2.569(5) 166.1 2_676
O1S H1S O2 0.87(2) 1.97(3) 2.773(5) 154(4) 1_654
